data_7204165
loop_
_publ_author_name
'Brett A. Roberts'
'Gareth W. V. Cave'
'Colin L. Raston'
'Janet L. Scott'

_publ_section_title
;
 Solvent-free synthesis of calix[4]resorcinarenes
;
_journal_issue 6
_journal_name_full 'Green Chem.'
_journal_page_first 280
_journal_page_last 284
_journal_paper_doi 10.1039/b104430n
_journal_volume 3
_chemical_formula_moiety ' C68H70O12.2(C3H8NO).2(C3H6O)'
_chemical_formula_sum 'C80 H98 N2 O16'
_chemical_formula_weight 1343.60
_chemical_name_common '2,8,14,20-tetra(p-butoxy-phenyl)resorcinarene DMF/acetone solvate '
_chemical_name_systematic
; 
2,8,14,20-tetra(p-butoxy-phenyl)pentacyclo-[19.3.1.13,7.19,13.115,19]octacosa-
1-(25),3,5,7(28),9,11,13(27),15,17,19(26),21,23-dodecaene-
4,6,10,12,16,18,22,24-octaol 
;
_space_group_IT_number 2
_symmetry_cell_setting triclinic
_symmetry_space_group_name_Hall '-P 1'
_symmetry_space_group_name_H-M 'P -1'
_atom_sites_solution_hydrogens geom
_atom_sites_solution_primary direct
_atom_sites_solution_secondary difmap
_audit_creation_method SHELXL-97
_cell_angle_alpha 90.7340(10)
_cell_angle_beta 110.9560(10)
_cell_angle_gamma 112.2100(10)
_cell_formula_units_Z 1
_cell_length_a 11.2391(2)
_cell_length_b 12.8890(2)
_cell_length_c 14.4780(4)
_cell_volume 1786.49(7)
_computing_structure_refinement 'SHELXL-97 (Sheldrick, 1997)'
_computing_structure_solution 'SHELXS-97 (Sheldrick, 1990)'
_diffrn_ambient_temperature 123(2)
_diffrn_measured_fraction_theta_full 0.971
_diffrn_measured_fraction_theta_max 0.971
_diffrn_measurement_device_type 'Enraf-nonius Kappa CCD diffractometer'
_diffrn_measurement_method '1 degree, phi and omega scans'
_diffrn_radiation_monochromator graphite
_diffrn_radiation_source 'fine-focus sealed tube'
_diffrn_radiation_type MoK\a
_diffrn_radiation_wavelength 0.71073
_diffrn_reflns_av_R_equivalents 0.0984
_diffrn_reflns_av_sigmaI/netI 0.1415
_diffrn_reflns_limit_h_max 15
_diffrn_reflns_limit_h_min -15
_diffrn_reflns_limit_k_max 16
_diffrn_reflns_limit_k_min -17
_diffrn_reflns_limit_l_max 19
_diffrn_reflns_limit_l_min -19
_diffrn_reflns_number 30522
_diffrn_reflns_theta_full 28.45
_diffrn_reflns_theta_max 28.45
_diffrn_reflns_theta_min 2.08
_exptl_absorpt_coefficient_mu 0.086
_exptl_crystal_colour colourless
_exptl_crystal_density_diffrn 1.249
_exptl_crystal_density_method 'not measured'
_exptl_crystal_description rhombs
_exptl_crystal_F_000 720
_exptl_crystal_size_max 0.2
_exptl_crystal_size_mid 0.15
_exptl_crystal_size_min 0.1
_refine_diff_density_max 0.796
_refine_diff_density_min -0.631
_refine_diff_density_rms 0.075
_refine_ls_extinction_coef none
_refine_ls_extinction_method none
_refine_ls_goodness_of_fit_ref 0.938
_refine_ls_hydrogen_treatment mixed
_refine_ls_matrix_type full
_refine_ls_number_parameters 428
_refine_ls_number_reflns 8752
_refine_ls_number_restraints 6
_refine_ls_restrained_S_all 0.946
_refine_ls_R_factor_all 0.2155
_refine_ls_R_factor_gt 0.0979
_refine_ls_shift/su_max 0.183
_refine_ls_shift/su_mean 0.008
_refine_ls_structure_factor_coef Fsqd
_refine_ls_weighting_details 'calc w=1/[\s^2^(Fo^2^)+(0.1140P)^2^+3.8815P] where P=(Fo^2^+2Fc^2^)/3'
_refine_ls_weighting_scheme calc
_refine_ls_wR_factor_gt 0.2273
_refine_ls_wR_factor_ref 0.2877
_reflns_number_gt 3850
_reflns_number_total 8752
_reflns_threshold_expression >2sigma(I)
_cod_data_source_file b104430n.txt
_cod_data_source_block 3c
_cod_original_cell_volume 1786.48(6)
_cod_original_sg_symbol_H-M P-1
_cod_database_code 7204165

loop_
_symmetry_equiv_pos_as_xyz
'x, y, z'
'-x, -y, -z'

loop_
_atom_site_label
_atom_site_type_symbol
_atom_site_fract_x
_atom_site_fract_y
_atom_site_fract_z
_atom_site_U_iso_or_equiv
_atom_site_adp_type
_atom_site_occupancy
_atom_site_symmetry_multiplicity
_atom_site_calc_flag
_atom_site_refinement_flags
_atom_site_disorder_assembly
_atom_site_disorder_group
O1 O 0.8350(3) 0.8511(2) 0.3455(2) 0.0356(7) Uani 1 1 d D . .
O2 O 1.0333(3) 1.2568(2) 0.4597(2) 0.0371(7) Uani 1 1 d D . .
C37' C 0.6009(4) 0.8168(3) 0.3907(3) 0.0269(9) Uani 1 1 d . . .
H37' H 0.5928 0.7696 0.3316 0.032 Uiso 1 1 calc R . .
C57' C 0.8155(4) 1.2415(3) 0.5170(3) 0.0275(9) Uani 1 1 d . . .
H57' H 0.9147 1.2938 0.5584 0.033 Uiso 1 1 calc R . .
O12 O 0.4612(3) 0.8834(3) 0.2147(2) 0.0423(8) Uani 1 1 d D . .
O31' O 0.7757(3) 0.6123(2) 0.7331(2) 0.0401(7) Uani 1 1 d . . .
C22 C 0.9355(4) 1.0542(3) 0.4008(3) 0.0319(9) Uani 1 1 d . . .
H22 H 1.0126 1.0628 0.3840 0.038 Uiso 1 1 calc R . .
O51' O 0.6075(4) 1.4795(3) 0.2148(2) 0.0508(9) Uani 1 1 d . A 2
C14 C 0.4580(4) 0.8186(3) 0.3669(3) 0.0267(9) Uani 1 1 d . . .
C26 C 0.8194(4) 1.1386(3) 0.4678(3) 0.0283(9) Uani 1 1 d . . .
C34' C 0.7273(4) 0.6548(3) 0.6480(3) 0.0329(9) Uani 1 1 d . . .
C25 C 0.7128(4) 1.0304(3) 0.4466(3) 0.0287(9) Uani 1 1 d . . .
H25 H 0.6346 1.0222 0.4619 0.034 Uiso 1 1 calc R . .
C31' C 0.6440(4) 0.7600(3) 0.4813(3) 0.0299(9) Uani 1 1 d . . .
C32' C 0.7037(4) 0.8190(3) 0.5798(3) 0.0309(9) Uani 1 1 d . . .
H32' H 0.7165 0.8960 0.5906 0.037 Uiso 1 1 calc R . .
C24 C 0.7144(4) 0.9341(3) 0.4043(3) 0.0278(9) Uani 1 1 d . . .
C36' C 0.6262(4) 0.6474(3) 0.4699(3) 0.0293(9) Uani 1 1 d . . .
H36' H 0.5846 0.6049 0.4039 0.035 Uiso 1 1 calc R . .
C12 C 0.2675(4) 0.8610(3) 0.2585(3) 0.0345(10) Uani 1 1 d . . .
H12 H 0.2261 0.8866 0.1991 0.041 Uiso 1 1 calc R . .
C13 C 0.3953(4) 0.8549(3) 0.2800(3) 0.0311(9) Uani 1 1 d . . .
C56' C 0.8179(4) 1.4244(3) 0.4543(3) 0.0322(9) Uani 1 1 d . . .
H56' H 0.8940 1.4644 0.5160 0.039 Uiso 1 1 calc R . .
C15 C 0.3865(4) 0.7871(3) 0.4299(3) 0.0276(9) Uani 1 1 d . . .
H15 H 0.4282 0.7620 0.4895 0.033 Uiso 1 1 calc R . .
C51' C 0.7571(4) 1.3062(3) 0.4385(3) 0.0302(9) Uani 1 1 d . A .
C33' C 0.7443(4) 0.7679(3) 0.6614(3) 0.0334(10) Uani 1 1 d . . .
H33' H 0.7843 0.8099 0.7274 0.040 Uiso 1 1 calc R . .
C23 C 0.8303(4) 0.9476(3) 0.3837(3) 0.0291(9) Uani 1 1 d . . .
C54' C 0.6600(5) 1.4282(4) 0.2936(3) 0.0376(10) Uani 1 1 d . . .
C35' C 0.6666(4) 0.5945(3) 0.5505(3) 0.0320(9) Uani 1 1 d . . .
H35' H 0.6532 0.5173 0.5396 0.038 Uiso 1 1 calc R . .
C21 C 0.9301(4) 1.1488(3) 0.4422(3) 0.0294(9) Uani 1 1 d . . .
C55' C 0.7703(4) 1.4860(3) 0.3822(3) 0.0342(10) Uani 1 1 d . A .
H55' H 0.8138 1.5667 0.3943 0.041 Uiso 1 1 calc R . .
C52' C 0.6424(4) 1.2508(4) 0.3491(3) 0.0375(10) Uani 1 1 d . . .
H52' H 0.5964 1.1702 0.3370 0.045 Uiso 1 1 calc R A .
C53' C 0.5946(5) 1.3111(4) 0.2778(4) 0.0445(12) Uani 1 1 d . A .
H53' H 0.5159 1.2717 0.2173 0.053 Uiso 1 1 calc R . .
C39' C 0.8416(5) 0.4732(4) 0.8186(4) 0.0476(12) Uani 1 1 d . . .
H39A H 0.8077 0.4885 0.8695 0.057 Uiso 1 1 calc R . .
H39B H 0.8247 0.3918 0.8118 0.057 Uiso 1 1 calc R . .
C59' C 0.6134(5) 1.6368(4) 0.1275(4) 0.0485(12) Uani 1 1 d . A .
H59A H 0.6679 1.7189 0.1317 0.058 Uiso 1 1 calc R . .
H59B H 0.6137 1.5951 0.0697 0.058 Uiso 1 1 calc R . .
C60' C 0.4683(6) 1.6170(5) 0.1098(4) 0.0587(14) Uani 1 1 d . . .
H60A H 0.4673 1.6559 0.1688 0.070 Uiso 1 1 calc R . .
H60B H 0.4125 1.5345 0.1023 0.070 Uiso 1 1 calc R . .
C40' C 0.9969(5) 0.5445(5) 0.8555(4) 0.0541(13) Uani 1 1 d . . .
H40A H 1.0451 0.5231 0.9191 0.065 Uiso 1 1 calc R . .
H40B H 1.0152 0.6257 0.8697 0.065 Uiso 1 1 calc R . .
C61' C 0.4005(7) 1.6611(5) 0.0148(4) 0.0756(18) Uani 1 1 d . . .
H61A H 0.4614 1.7404 0.0183 0.113 Uiso 1 1 calc R . .
H61B H 0.3097 1.6564 0.0109 0.113 Uiso 1 1 calc R . .
H61C H 0.3875 1.6144 -0.0449 0.113 Uiso 1 1 calc R . .
C41' C 1.0564(6) 0.5294(6) 0.7796(5) 0.083(2) Uani 1 1 d . . .
H41A H 1.0291 0.4481 0.7593 0.124 Uiso 1 1 calc R . .
H41B H 1.1585 0.5685 0.8100 0.124 Uiso 1 1 calc R . .
H41C H 1.0200 0.5617 0.7205 0.124 Uiso 1 1 calc R . .
C16 C 0.2581(4) 0.7901(3) 0.4112(3) 0.0278(9) Uani 1 1 d . . .
C38' C 0.7585(5) 0.4957(4) 0.7193(4) 0.0453(12) Uani 1 1 d . . .
H38A H 0.7926 0.4828 0.6677 0.054 Uiso 1 1 calc R . .
H38B H 0.6585 0.4437 0.6966 0.054 Uiso 1 1 calc R . .
C1A C -0.1018(8) 0.8041(6) 0.0426(6) 0.086(2) Uiso 1 1 d . . .
C3A C -0.0834(9) 0.6958(7) 0.0465(6) 0.103(2) Uiso 1 1 d . . .
H3A1 H -0.0175 0.6982 0.0160 0.155 Uiso 1 1 calc R . .
H3A2 H -0.1737 0.6322 0.0094 0.155 Uiso 1 1 calc R . .
H3A3 H -0.0469 0.6857 0.1165 0.155 Uiso 1 1 calc R . .
O1A O -0.0438(4) 0.8783(3) 0.1148(3) 0.0724(11) Uiso 1 1 d . . .
C2A C -0.2114(13) 0.8039(11) -0.0565(9) 0.181(5) Uiso 1 1 d . . .
H2A1 H -0.3035 0.7728 -0.0528 0.272 Uiso 1 1 calc R . .
H2A2 H -0.2124 0.7569 -0.1107 0.272 Uiso 1 1 calc R . .
H2A3 H -0.1891 0.8819 -0.0699 0.272 Uiso 1 1 calc R . .
C11 C 0.2010(4) 0.8297(3) 0.3238(3) 0.0327(10) Uani 1 1 d . . .
O11 O 0.0738(3) 0.8347(3) 0.3039(2) 0.0391(7) Uani 1 1 d D . .
C58' C 0.6831(5) 1.5990(4) 0.2226(4) 0.0462(12) Uani 1 1 d . . .
H58A H 0.7808 1.6156 0.2325 0.055 Uiso 1 1 calc R A 2
H58B H 0.6844 1.6408 0.2810 0.055 Uiso 1 1 calc R A 2
H11O H 0.040(4) 0.857(3) 0.2394(19) 0.040(12) Uiso 1 1 d D . .
H2O H 1.116(4) 1.251(5) 0.461(4) 0.073(17) Uiso 1 1 d D . .
H1O H 0.932(3) 0.866(6) 0.364(5) 0.11(3) Uiso 1 1 d D . .
H12O H 0.399(5) 0.901(5) 0.158(3) 0.079(19) Uiso 1 1 d D . .
O1D O 0.3251(8) 0.9561(6) 0.0555(5) 0.091(2) Uiso 0.70 1 d PD B 1
N1D N 0.2546(7) 0.9058(5) -0.1077(5) 0.0938(18) Uiso 1 1 d . B 1
C1D C 0.3055(9) 0.9038(7) -0.0170(7) 0.099(2) Uiso 1 1 d D B 1
H1D H 0.3360 0.8440 -0.0043 0.119 Uiso 1 1 calc R B 1
C2D C 0.0991(12) 0.8789(10) -0.1473(9) 0.099(3) Uiso 0.67 1 d P B 2
H2D1 H 0.0684 0.8704 -0.0914 0.148 Uiso 0.67 1 calc PR B 2
H2D2 H 0.0467 0.8081 -0.1962 0.148 Uiso 0.67 1 calc PR B 2
H2D3 H 0.0824 0.9411 -0.1799 0.148 Uiso 0.67 1 calc PR B 2
C3D C 0.2828(13) 0.8676(10) -0.1842(9) 0.100(3) Uiso 0.67 1 d P B 3
H3D1 H 0.3648 0.8501 -0.1552 0.151 Uiso 0.67 1 calc PR B 3
H3D2 H 0.3013 0.9269 -0.2253 0.151 Uiso 0.67 1 calc PR B 3
H3D3 H 0.2021 0.7990 -0.2262 0.151 Uiso 0.67 1 calc PR B 3
C4D C 0.2648(16) 1.0302(12) -0.1308(12) 0.141(5) Uiso 0.67 1 d P B 4
H4D1 H 0.1714 1.0255 -0.1712 0.211 Uiso 0.67 1 calc PR B 4
H4D2 H 0.3254 1.0584 -0.1677 0.211 Uiso 0.67 1 calc PR B 4
H4D3 H 0.3039 1.0824 -0.0674 0.211 Uiso 0.67 1 calc PR B 4
O1DA O 0.2560(13) 0.8874(11) 0.0287(10) 0.057(3) Uiso 0.30 1 d PD C 5

loop_
_atom_site_aniso_label
_atom_site_aniso_U_11
_atom_site_aniso_U_22
_atom_site_aniso_U_33
_atom_site_aniso_U_23
_atom_site_aniso_U_13
_atom_site_aniso_U_12
O1 0.0283(16) 0.0342(16) 0.0476(18) 0.0012(13) 0.0171(14) 0.0144(13)
O2 0.0240(15) 0.0306(15) 0.0545(19) 0.0026(13) 0.0191(14) 0.0056(12)
C37' 0.0222(19) 0.028(2) 0.031(2) 0.0019(16) 0.0103(17) 0.0115(16)
C57' 0.0174(18) 0.028(2) 0.031(2) 0.0030(16) 0.0061(16) 0.0063(15)
O12 0.0347(17) 0.061(2) 0.0412(19) 0.0195(15) 0.0202(15) 0.0250(15)
O31' 0.0421(18) 0.0405(17) 0.0379(17) 0.0126(14) 0.0125(14) 0.0197(14)
C22 0.025(2) 0.039(2) 0.036(2) 0.0095(18) 0.0134(18) 0.0166(18)
O51' 0.060(2) 0.0363(18) 0.047(2) 0.0102(15) 0.0123(17) 0.0180(16)
C14 0.0200(18) 0.0226(19) 0.034(2) 0.0013(16) 0.0094(17) 0.0060(15)
C26 0.0221(19) 0.027(2) 0.032(2) 0.0030(17) 0.0086(17) 0.0084(16)
C34' 0.024(2) 0.037(2) 0.039(2) 0.0084(19) 0.0142(19) 0.0134(17)
C25 0.0226(19) 0.031(2) 0.033(2) 0.0043(17) 0.0124(17) 0.0099(16)
C31' 0.0213(19) 0.033(2) 0.036(2) 0.0046(18) 0.0110(17) 0.0115(16)
C32' 0.027(2) 0.028(2) 0.038(2) 0.0038(18) 0.0134(19) 0.0114(17)
C24 0.0210(19) 0.029(2) 0.031(2) 0.0048(17) 0.0092(17) 0.0094(16)
C36' 0.0211(19) 0.031(2) 0.033(2) 0.0020(17) 0.0102(17) 0.0087(16)
C12 0.030(2) 0.039(2) 0.037(2) 0.0116(19) 0.0122(19) 0.0171(18)
C13 0.028(2) 0.028(2) 0.035(2) 0.0045(17) 0.0133(19) 0.0085(17)
C56' 0.027(2) 0.033(2) 0.035(2) 0.0011(18) 0.0135(18) 0.0097(17)
C15 0.0220(19) 0.025(2) 0.031(2) -0.0001(16) 0.0073(17) 0.0073(15)
C51' 0.022(2) 0.030(2) 0.038(2) 0.0032(18) 0.0135(18) 0.0092(16)
C33' 0.032(2) 0.035(2) 0.033(2) 0.0012(18) 0.0119(19) 0.0148(18)
C23 0.025(2) 0.032(2) 0.033(2) 0.0062(17) 0.0117(18) 0.0145(17)
C54' 0.039(2) 0.034(2) 0.038(3) 0.0108(19) 0.015(2) 0.0128(19)
C35' 0.024(2) 0.028(2) 0.041(3) 0.0039(18) 0.0139(19) 0.0076(16)
C21 0.022(2) 0.029(2) 0.034(2) 0.0060(17) 0.0099(17) 0.0094(16)
C55' 0.033(2) 0.028(2) 0.042(3) 0.0029(19) 0.019(2) 0.0093(18)
C52' 0.031(2) 0.030(2) 0.044(3) 0.0043(19) 0.008(2) 0.0105(18)
C53' 0.037(3) 0.039(3) 0.042(3) 0.003(2) 0.003(2) 0.011(2)
C39' 0.049(3) 0.050(3) 0.048(3) 0.012(2) 0.014(2) 0.027(2)
C59' 0.061(3) 0.045(3) 0.048(3) 0.011(2) 0.026(3) 0.026(2)
C60' 0.068(4) 0.057(3) 0.047(3) 0.001(2) 0.017(3) 0.026(3)
C40' 0.044(3) 0.076(4) 0.043(3) 0.006(3) 0.012(2) 0.031(3)
C61' 0.079(4) 0.078(4) 0.058(4) 0.012(3) 0.005(3) 0.041(4)
C41' 0.058(4) 0.127(6) 0.062(4) -0.003(4) 0.020(3) 0.040(4)
C16 0.0221(19) 0.026(2) 0.031(2) -0.0014(16) 0.0092(17) 0.0078(15)
C38' 0.047(3) 0.035(2) 0.050(3) 0.011(2) 0.011(2) 0.019(2)
C11 0.024(2) 0.032(2) 0.039(2) 0.0021(18) 0.0101(19) 0.0117(17)
O11 0.0284(16) 0.0551(19) 0.0381(18) 0.0107(15) 0.0118(14) 0.0224(14)
C58' 0.055(3) 0.037(3) 0.052(3) 0.013(2) 0.027(3) 0.019(2)

loop_
_atom_type_symbol
_atom_type_description
_atom_type_scat_dispersion_real
_atom_type_scat_dispersion_imag
_atom_type_scat_source
C C 0.0033 0.0016 'International Tables Vol C Tables 4.2.6.8 and 6.1.1.4'
H H 0.0000 0.0000 'International Tables Vol C Tables 4.2.6.8 and 6.1.1.4'
O O 0.0106 0.0060 'International Tables Vol C Tables 4.2.6.8 and 6.1.1.4'
N N 0.0061 0.0033 'International Tables Vol C Tables 4.2.6.8 and 6.1.1.4'

loop_
_geom_angle_atom_site_label_1
_geom_angle_atom_site_label_2
_geom_angle_atom_site_label_3
_geom_angle
_geom_angle_site_symmetry_1
_geom_angle_site_symmetry_3
_geom_angle_publ_flag
C24 C37' C14 112.7(3) . . ?
C24 C37' C31' 110.5(3) . . ?
C14 C37' C31' 112.3(3) . . ?
C16 C57' C26 111.9(3) 2_676 . ?
C16 C57' C51' 113.6(3) 2_676 . ?
C26 C57' C51' 111.0(3) . . ?
C34' O31' C38' 116.7(3) . . ?
C23 C22 C21 120.7(4) . . ?
C54' O51' C58' 117.4(3) . . ?
C13 C14 C15 117.2(4) . . ?
C13 C14 C37' 120.0(4) . . ?
C15 C14 C37' 122.9(3) . . ?
C21 C26 C25 117.0(3) . . ?
C21 C26 C57' 121.0(3) . . ?
C25 C26 C57' 121.9(3) . . ?
O31' C34' C33' 116.7(4) . . ?
O31' C34' C35' 124.7(4) . . ?
C33' C34' C35' 118.6(4) . . ?
C24 C25 C26 123.6(4) . . ?
C36' C31' C32' 116.8(4) . . ?
C36' C31' C37' 121.4(4) . . ?
C32' C31' C37' 121.8(3) . . ?
C33' C32' C31' 121.6(4) . . ?
C23 C24 C25 117.4(3) . . ?
C23 C24 C37' 121.1(3) . . ?
C25 C24 C37' 121.3(3) . . ?
C31' C36' C35' 122.6(4) . . ?
C11 C12 C13 119.8(4) . . ?
O12 C13 C14 118.7(4) . . ?
O12 C13 C12 120.4(4) . . ?
C14 C13 C12 120.9(4) . . ?
C51' C56' C55' 121.8(4) . . ?
C16 C15 C14 124.2(4) . . ?
C56' C51' C52' 117.4(4) . . ?
C56' C51' C57' 120.5(3) . . ?
C52' C51' C57' 122.1(4) . . ?
C32' C33' C34' 120.6(4) . . ?
C22 C23 O1 122.1(3) . . ?
C22 C23 C24 120.4(4) . . ?
O1 C23 C24 117.6(3) . . ?
C55' C54' C53' 120.2(4) . . ?
C55' C54' O51' 124.3(4) . . ?
C53' C54' O51' 115.6(4) . . ?
C36' C35' C34' 119.8(4) . . ?
C26 C21 O2 117.0(3) . . ?
C26 C21 C22 120.8(4) . . ?
O2 C21 C22 122.2(4) . . ?
C54' C55' C56' 119.0(4) . . ?
C53' C52' C51' 121.0(4) . . ?
C52' C53' C54' 120.5(4) . . ?
C40' C39' C38' 113.4(4) . . ?
C60' C59' C58' 112.5(4) . . ?
C59' C60' C61' 111.9(5) . . ?
C39' C40' C41' 112.2(4) . . ?
C15 C16 C11 116.4(4) . . ?
C15 C16 C57' 123.0(4) . 2_676 ?
C11 C16 C57' 120.6(3) . 2_676 ?
O31' C38' C39' 107.9(4) . . ?
O1A C1A C3A 122.0(7) . . ?
O1A C1A C2A 124.9(8) . . ?
C3A C1A C2A 112.8(8) . . ?
C12 C11 O11 120.8(4) . . ?
C12 C11 C16 121.6(4) . . ?
O11 C11 C16 117.6(4) . . ?
O51' C58' C59' 109.1(4) . . ?
C1D N1D C3D 128.4(8) . . ?
C1D N1D C2D 113.2(8) . . ?
C3D N1D C2D 108.4(8) . . ?
C1D N1D C4D 112.8(8) . . ?
C3D N1D C4D 101.6(9) . . ?
C2D N1D C4D 82.1(8) . . ?
O1D C1D N1D 135.8(9) . . ?

loop_
_geom_bond_atom_site_label_1
_geom_bond_atom_site_label_2
_geom_bond_distance
_geom_bond_site_symmetry_2
_geom_bond_publ_flag
O1 C23 1.382(5) . ?
O2 C21 1.381(5) . ?
C37' C24 1.519(5) . ?
C37' C14 1.527(5) . ?
C37' C31' 1.525(6) . ?
C57' C16 1.517(6) 2_676 ?
C57' C26 1.520(5) . ?
C57' C51' 1.525(6) . ?
O12 C13 1.371(5) . ?
O31' C34' 1.369(5) . ?
O31' C38' 1.443(5) . ?
C22 C23 1.379(5) . ?
C22 C21 1.382(5) . ?
O51' C54' 1.386(5) . ?
O51' C58' 1.429(5) . ?
C14 C13 1.389(6) . ?
C14 C15 1.388(5) . ?
C26 C21 1.382(5) . ?
C26 C25 1.391(5) . ?
C34' C33' 1.398(6) . ?
C34' C35' 1.395(6) . ?
C25 C24 1.386(5) . ?
C31' C36' 1.388(5) . ?
C31' C32' 1.401(6) . ?
C32' C33' 1.378(6) . ?
C24 C23 1.386(5) . ?
C36' C35' 1.382(6) . ?
C12 C11 1.379(6) . ?
C12 C13 1.390(6) . ?
C56' C51' 1.389(5) . ?
C56' C55' 1.397(6) . ?
C15 C16 1.386(5) . ?
C51' C52' 1.391(6) . ?
C54' C55' 1.370(6) . ?
C54' C53' 1.379(6) . ?
C52' C53' 1.377(6) . ?
C39' C40' 1.512(7) . ?
C39' C38' 1.510(6) . ?
C59' C60' 1.475(7) . ?
C59' C58' 1.511(7) . ?
C60' C61' 1.546(8) . ?
C40' C41' 1.522(8) . ?
C16 C11 1.400(6) . ?
C16 C57' 1.517(6) 2_676 ?
C1A O1A 1.203(7) . ?
C1A C3A 1.485(10) . ?
C1A C2A 1.520(13) . ?
C11 O11 1.380(5) . ?
O1D C1D 1.144(9) . ?
N1D C1D 1.236(9) . ?
N1D C3D 1.387(12) . ?
N1D C2D 1.524(12) . ?
N1D C4D 1.612(15) . ?
